data_4515359
loop_
_publ_author_name
'Li, Liang'
'Cheng, Jiahui'
'Liu, Zhipeng'
'Song, Lin'
'You, Yujian'
'Zhou, Xinhui'
'Huang, Wei'

_publ_section_title
;
 Ratiometric Luminescent Sensor of Picric Acid Based on the Dual-Emission
 Mixed-Lanthanide Coordination Polymer.
;
_journal_issue 50
_journal_name_full 'ACS applied materials &amp; interfaces'
_journal_page_first 44109
_journal_page_last 44115
_journal_paper_doi 10.1021/acsami.8b13719
_journal_volume 10
_journal_year 2018
_chemical_formula_moiety 'C43 H33 Dy2 N2 O14'
_chemical_formula_sum 'C43 H33 Dy2 N2 O14'
_chemical_formula_weight 1126.71
_space_group_crystal_system triclinic
_space_group_IT_number 2
_space_group_name_Hall '-P 1'
_space_group_name_H-M_alt 'P -1'
_atom_sites_solution_hydrogens geom
_audit_creation_method SHELXL-2018/3
_cell_angle_alpha 82.563(2)
_cell_angle_beta 78.563(2)
_cell_angle_gamma 78.544(2)
_cell_formula_units_Z 2
_cell_length_a 9.7582(9)
_cell_length_b 13.9370(13)
_cell_length_c 14.4239(13)
_cell_measurement_reflns_used 3525
_cell_measurement_temperature 100(2)
_cell_measurement_theta_max 25.21
_cell_measurement_theta_min 2.10
_cell_volume 1876.1(3)
_computing_cell_refinement SMART
_computing_data_collection 'SMART (Bruker, 2008)'
_computing_data_reduction 'SAINT (Bruker, 2008)'
_computing_molecular_graphics 'SHELXTL (Bruker, 2008)'
_computing_publication_material 'SHELXTL (Bruker, 2008)'
_computing_structure_refinement 'SHELXL-2018/3 (Sheldrick, 2018)'
_computing_structure_solution 'SHELXTL (Bruker, 2008)'
_diffrn_ambient_temperature 100(2)
_diffrn_measured_fraction_theta_full 0.999
_diffrn_measured_fraction_theta_max 0.995
_diffrn_measurement_device_type 'Bruker Smart Apex CCD'
_diffrn_measurement_method 'phi and omega scans'
_diffrn_radiation_monochromator graphite
_diffrn_radiation_source 'fine-focus sealed tube'
_diffrn_radiation_type MoK\a
_diffrn_radiation_wavelength 0.71073
_diffrn_reflns_av_R_equivalents 0.0365
_diffrn_reflns_av_unetI/netI 0.0360
_diffrn_reflns_Laue_measured_fraction_full 0.999
_diffrn_reflns_Laue_measured_fraction_max 0.995
_diffrn_reflns_limit_h_max 12
_diffrn_reflns_limit_h_min -12
_diffrn_reflns_limit_k_max 10
_diffrn_reflns_limit_k_min -18
_diffrn_reflns_limit_l_max 19
_diffrn_reflns_limit_l_min -19
_diffrn_reflns_number 34196
_diffrn_reflns_point_group_measured_fraction_full 0.999
_diffrn_reflns_point_group_measured_fraction_max 0.995
_diffrn_reflns_theta_full 25.242
_diffrn_reflns_theta_max 28.244
_diffrn_reflns_theta_min 1.497
_exptl_absorpt_coefficient_mu 4.031
_exptl_crystal_colour Colorless
_exptl_crystal_density_diffrn 1.995
_exptl_crystal_description Block
_exptl_crystal_F_000 1098
_exptl_crystal_size_max 0.120
_exptl_crystal_size_mid 0.110
_exptl_crystal_size_min 0.100
_refine_diff_density_max 2.341
_refine_diff_density_min -1.433
_refine_diff_density_rms 0.146
_refine_ls_extinction_method none
_refine_ls_goodness_of_fit_ref 1.039
_refine_ls_hydrogen_treatment constr
_refine_ls_matrix_type full
_refine_ls_number_parameters 552
_refine_ls_number_reflns 9223
_refine_ls_number_restraints 1
_refine_ls_restrained_S_all 1.039
_refine_ls_R_factor_all 0.0441
_refine_ls_R_factor_gt 0.0321
_refine_ls_shift/su_max 0.002
_refine_ls_shift/su_mean 0.000
_refine_ls_structure_factor_coef Fsqd
_refine_ls_weighting_details 'w=1/[\s^2^(Fo^2^)+(0.0495P)^2^] where P=(Fo^2^+2Fc^2^)/3'
_refine_ls_weighting_scheme calc
_refine_ls_wR_factor_gt 0.0784
_refine_ls_wR_factor_ref 0.0824
_reflns_Friedel_coverage 0.000
_reflns_number_gt 7537
_reflns_number_total 9223
_reflns_threshold_expression 'I > 2\s(I)'
_cod_data_source_file am8b13719_si_002.cif
_cod_data_source_block DyL
_cod_database_code 4515359
_shelx_shelxl_version_number 2018/3
_shelx_space_group_comment
;
The symmetry employed for this shelxl refinement is uniquely defined
by the following loop, which should always be used as a source of
symmetry information in preference to the above space-group names.
They are only intended as comments.
;
_shelx_estimated_absorpt_t_min 0.643
_shelx_estimated_absorpt_t_max 0.689

loop_
_space_group_symop_operation_xyz
'x, y, z'
'-x, -y, -z'

loop_
_atom_site_label
_atom_site_type_symbol
_atom_site_fract_x
_atom_site_fract_y
_atom_site_fract_z
_atom_site_U_iso_or_equiv
_atom_site_adp_type
_atom_site_occupancy
_atom_site_site_symmetry_order
_atom_site_calc_flag
_atom_site_refinement_flags_posn
_atom_site_refinement_flags_adp
C1 C -0.6854(4) 1.1340(3) 1.2087(3) 0.0259(8) Uani 1 1 d . .
C2 C -0.5338(4) 1.0847(3) 1.1806(3) 0.0226(8) Uani 1 1 d . .
C3 C -0.4778(4) 1.0717(3) 1.0852(3) 0.0272(9) Uani 1 1 d . .
H3 H -0.532641 1.099916 1.037673 0.033 Uiso 1 1 calc R U
C4 C -0.3437(4) 1.0183(3) 1.0595(3) 0.0265(9) Uani 1 1 d . .
H4 H -0.307740 1.009311 0.994398 0.032 Uiso 1 1 calc R U
C5 C -0.4506(4) 1.0468(3) 1.2485(3) 0.0256(8) Uani 1 1 d . .
H5 H -0.486570 1.056229 1.313457 0.031 Uiso 1 1 calc R U
C6 C -0.3131(4) 0.9947(3) 1.2214(3) 0.0241(8) Uani 1 1 d . .
H6 H -0.255102 0.970841 1.268106 0.029 Uiso 1 1 calc R U
C7 C -0.2603(4) 0.9774(3) 1.1271(3) 0.0226(8) Uani 1 1 d . .
C8 C -0.1188(4) 0.9133(3) 1.1003(3) 0.0209(8) Uani 1 1 d . .
C9 C -0.1091(4) 0.8381(3) 1.0435(3) 0.0233(8) Uani 1 1 d . .
H9 H -0.189194 0.833054 1.017468 0.028 Uiso 1 1 calc R U
C10 C 0.0180(4) 0.7688(3) 1.0236(3) 0.0243(8) Uani 1 1 d . .
C11 C 0.0175(4) 0.6852(3) 0.9686(3) 0.0235(8) Uani 1 1 d . .
C12 C 0.0072(4) 1.0115(3) 1.1832(3) 0.0290(9) Uani 1 1 d . .
C13 C 0.0008(4) 0.9224(3) 1.1353(3) 0.0246(8) Uani 1 1 d . .
C14 C 0.1252(4) 0.8527(3) 1.1175(3) 0.0248(8) Uani 1 1 d . .
H14 H 0.205044 0.858436 1.143479 0.030 Uiso 1 1 calc R U
C15 C 0.1357(4) 0.7752(3) 1.0629(3) 0.0213(8) Uani 1 1 d . .
C16 C 0.7237(4) 0.2931(3) 0.9559(3) 0.0233(8) Uani 1 1 d . .
C17 C 0.6399(4) 0.2937(3) 1.0456(3) 0.0275(9) Uani 1 1 d . .
H17 H 0.678726 0.260388 1.098842 0.033 Uiso 1 1 calc R U
C18 C 0.4996(4) 0.3425(3) 1.0584(3) 0.0267(9) Uani 1 1 d . .
H18 H 0.442735 0.341552 1.120008 0.032 Uiso 1 1 calc R U
C19 C 0.6680(4) 0.3487(3) 0.8795(3) 0.0313(10) Uani 1 1 d . .
H19 H 0.726447 0.352548 0.818582 0.038 Uiso 1 1 calc R U
C20 C 0.5288(4) 0.3983(3) 0.8917(3) 0.0315(10) Uani 1 1 d . .
H20 H 0.492483 0.435816 0.839197 0.038 Uiso 1 1 calc R U
C21 C 0.4421(4) 0.3931(3) 0.9804(3) 0.0241(8) Uani 1 1 d . .
C22 C 0.2869(4) 0.4356(3) 0.9899(3) 0.0263(8) Uani 1 1 d . .
C23 C 0.2646(4) 0.6437(3) 0.7149(3) 0.0242(8) Uani 1 1 d . .
C24 C 0.4185(4) 0.6164(3) 0.6718(3) 0.0231(8) Uani 1 1 d . .
C25 C 0.4696(4) 0.5221(3) 0.6407(3) 0.0251(8) Uani 1 1 d . .
H25 H 0.407316 0.476168 0.648305 0.030 Uiso 1 1 calc R U
C26 C 0.6118(4) 0.4961(3) 0.5987(3) 0.0261(8) Uani 1 1 d . .
H26 H 0.645472 0.432816 0.576698 0.031 Uiso 1 1 calc R U
C27 C 0.5109(4) 0.6833(3) 0.6606(3) 0.0234(8) Uani 1 1 d . .
H27 H 0.476835 0.747221 0.680926 0.028 Uiso 1 1 calc R U
C28 C 0.6520(4) 0.6566(3) 0.6200(3) 0.0227(8) Uani 1 1 d . .
H28 H 0.714319 0.702489 0.613121 0.027 Uiso 1 1 calc R U
C29 C 0.7050(4) 0.5624(3) 0.5886(3) 0.0217(8) Uani 1 1 d . .
C30 C 0.8575(4) 0.5316(3) 0.5444(3) 0.0212(8) Uani 1 1 d . .
C31 C 0.9700(4) 0.5594(3) 0.5746(3) 0.0227(8) Uani 1 1 d . .
C32 C 0.9485(4) 0.6202(4) 0.6560(3) 0.0397(12) Uani 1 1 d . .
C33 C 1.1095(4) 0.5278(3) 0.5315(3) 0.0232(8) Uani 1 1 d . .
H33 H 1.184507 0.546728 0.553932 0.028 Uiso 1 1 calc R U
C34 C 0.1053(6) 0.3252(4) 0.7274(3) 0.0456(13) Uani 1 1 d . .
C35 C 0.3554(6) 0.2826(4) 0.7582(4) 0.0536(15) Uani 1 1 d . .
H35A H 0.334977 0.345294 0.786434 0.080 Uiso 1 1 calc R U
H35B H 0.446678 0.277246 0.714449 0.080 Uiso 1 1 calc R U
H35C H 0.359877 0.228236 0.808579 0.080 Uiso 1 1 calc R U
C36 C 0.2662(6) 0.2237(4) 0.6245(3) 0.0520(15) Uani 1 1 d . .
H36A H 0.322321 0.157553 0.637254 0.062 Uiso 1 1 calc R U
H36B H 0.317236 0.258491 0.567985 0.062 Uiso 1 1 calc R U
C37 C 0.1169(6) 0.2179(4) 0.6120(4) 0.0544(15) Uani 1 1 d . .
H37A H 0.108868 0.227519 0.543909 0.065 Uiso 1 1 calc R U
H37B H 0.091672 0.153426 0.639240 0.065 Uiso 1 1 calc R U
C38 C 0.0240(6) 0.2984(4) 0.6640(3) 0.0465(13) Uani 1 1 d . .
H38A H -0.004201 0.355533 0.618971 0.056 Uiso 1 1 calc R U
H38B H -0.063037 0.276204 0.700596 0.056 Uiso 1 1 calc R U
C39 C 0.1581(6) 0.8655(3) 0.5280(4) 0.0496(13) Uani 1 1 d D .
C40 C 0.2002(7) 0.7681(4) 0.4811(4) 0.0608(16) Uani 1 1 d D .
H40A H 0.272035 0.721315 0.511790 0.073 Uiso 1 1 calc R U
H40B H 0.116340 0.737025 0.484052 0.073 Uiso 1 1 calc R U
C41 C 0.2603(7) 0.8000(5) 0.3809(4) 0.0642(17) Uani 1 1 d . .
H41A H 0.184681 0.819901 0.341907 0.077 Uiso 1 1 calc R U
H41B H 0.332565 0.746826 0.351680 0.077 Uiso 1 1 calc R U
C42 C 0.3267(6) 0.8868(5) 0.3905(4) 0.0580(15) Uani 1 1 d . .
H42A H 0.426990 0.865247 0.398461 0.070 Uiso 1 1 calc R U
H42B H 0.322701 0.935357 0.334072 0.070 Uiso 1 1 calc R U
C43 C 0.2732(8) 1.0315(5) 0.4972(5) 0.084(2) Uani 1 1 d . .
H43A H 0.198563 1.085263 0.479989 0.126 Uiso 1 1 calc R U
H43B H 0.365258 1.042156 0.459716 0.126 Uiso 1 1 calc R U
H43C H 0.275919 1.029589 0.564933 0.126 Uiso 1 1 calc R U
Dy1 Dy 0.02402(2) 0.52115(2) 0.86346(2) 0.02079(6) Uani 1 1 d . .
Dy2 Dy -0.02442(2) 0.81487(2) 0.74655(2) 0.02015(6) Uani 1 1 d . .
N1 N 0.2379(5) 0.2778(3) 0.7039(3) 0.0462(11) Uani 1 1 d . .
N2 N 0.2401(5) 0.9284(4) 0.4754(3) 0.0591(13) Uani 1 1 d . .
O1 O -0.7392(3) 1.1399(2) 1.29550(19) 0.0282(6) Uani 1 1 d . .
O2 O -0.7590(3) 1.1677(2) 1.14379(19) 0.0279(6) Uani 1 1 d . .
O3 O 0.0931(3) 1.0033(2) 1.2404(2) 0.0332(7) Uani 1 1 d . .
O4 O -0.0696(3) 1.0924(2) 1.1636(2) 0.0311(6) Uani 1 1 d . .
O5 O 0.0258(3) 0.5996(2) 1.00881(19) 0.0256(6) Uani 1 1 d . .
O6 O 0.0076(3) 0.7003(2) 0.88126(19) 0.0266(6) Uani 1 1 d . .
O7 O 0.2126(3) 0.4368(2) 1.0720(2) 0.0279(6) Uani 1 1 d . .
O8 O 0.2380(3) 0.4639(2) 0.9137(2) 0.0287(6) Uani 1 1 d . .
O9 O 0.1974(3) 0.5737(2) 0.74228(19) 0.0268(6) Uani 1 1 d . .
O10 O 0.2128(3) 0.7342(2) 0.7187(2) 0.0282(6) Uani 1 1 d . .
O11 O 0.9083(3) 0.5773(3) 0.7395(2) 0.0563(12) Uani 1 1 d . .
O12 O 0.9747(3) 0.7027(3) 0.6408(3) 0.0526(11) Uani 1 1 d . .
O13 O 0.0678(4) 0.3793(3) 0.7920(2) 0.0504(10) Uani 1 1 d . .
O14 O 0.0684(4) 0.8977(3) 0.6033(2) 0.0460(9) Uani 1 1 d . .

loop_
_atom_site_aniso_label
_atom_site_aniso_U_11
_atom_site_aniso_U_22
_atom_site_aniso_U_33
_atom_site_aniso_U_23
_atom_site_aniso_U_13
_atom_site_aniso_U_12
C1 0.0172(18) 0.028(2) 0.032(2) -0.0106(17) -0.0053(16) 0.0038(16)
C2 0.0187(17) 0.0181(18) 0.0285(19) -0.0064(15) -0.0038(15) 0.0053(15)
C3 0.0245(19) 0.028(2) 0.0258(19) -0.0066(16) -0.0077(16) 0.0080(17)
C4 0.0230(19) 0.026(2) 0.0244(19) -0.0075(16) 0.0024(15) 0.0067(17)
C5 0.0228(19) 0.028(2) 0.0259(19) -0.0081(16) -0.0034(16) -0.0023(17)
C6 0.0195(18) 0.026(2) 0.0240(18) -0.0038(16) -0.0054(15) 0.0034(16)
C7 0.0188(18) 0.0187(19) 0.0287(19) -0.0079(15) -0.0029(15) 0.0026(15)
C8 0.0187(17) 0.0175(18) 0.0245(18) -0.0074(15) -0.0027(14) 0.0039(15)
C9 0.0211(18) 0.0207(19) 0.0273(19) -0.0100(15) -0.0090(15) 0.0080(16)
C10 0.0190(18) 0.024(2) 0.0273(19) -0.0076(16) -0.0047(15) 0.0071(16)
C11 0.0120(16) 0.024(2) 0.034(2) -0.0127(17) -0.0057(15) 0.0057(15)
C12 0.0190(19) 0.031(2) 0.037(2) -0.0135(18) 0.0060(17) -0.0071(17)
C13 0.0205(18) 0.024(2) 0.029(2) -0.0097(16) -0.0047(15) 0.0028(16)
C14 0.0183(18) 0.026(2) 0.0285(19) -0.0075(16) -0.0055(15) 0.0038(16)
C15 0.0163(17) 0.0200(19) 0.0258(18) -0.0052(15) -0.0031(14) 0.0023(15)
C16 0.0182(18) 0.0200(19) 0.0292(19) -0.0088(16) 0.0017(15) 0.0013(15)
C17 0.0216(19) 0.032(2) 0.027(2) -0.0114(17) -0.0056(16) 0.0056(17)
C18 0.0200(18) 0.032(2) 0.027(2) -0.0112(17) -0.0045(16) 0.0026(17)
C19 0.0206(19) 0.031(2) 0.030(2) 0.0069(17) 0.0075(16) 0.0053(17)
C20 0.0208(19) 0.031(2) 0.036(2) 0.0087(18) -0.0057(17) 0.0052(17)
C21 0.0187(18) 0.0187(19) 0.034(2) -0.0108(16) -0.0050(16) 0.0052(15)
C22 0.0193(18) 0.021(2) 0.037(2) -0.0100(17) 0.0047(16) -0.0049(16)
C23 0.0192(18) 0.028(2) 0.0279(19) -0.0106(16) -0.0050(15) -0.0040(17)
C24 0.0189(17) 0.024(2) 0.0245(18) -0.0074(15) -0.0049(15) 0.0051(16)
C25 0.0181(18) 0.022(2) 0.034(2) -0.0100(16) -0.0035(16) 0.0034(16)
C26 0.0192(18) 0.022(2) 0.032(2) -0.0083(16) 0.0040(16) 0.0047(16)
C27 0.0202(18) 0.0211(19) 0.0272(19) -0.0073(15) -0.0066(15) 0.0062(15)
C28 0.0186(17) 0.024(2) 0.0239(18) -0.0051(15) -0.0038(15) 0.0011(16)
C29 0.0172(17) 0.025(2) 0.0213(17) -0.0055(15) -0.0047(14) 0.0041(15)
C30 0.0169(17) 0.0216(19) 0.0226(18) -0.0056(15) 0.0045(14) -0.0029(15)
C31 0.0208(18) 0.025(2) 0.0205(17) -0.0060(15) -0.0056(14) 0.0050(16)
C32 0.018(2) 0.059(3) 0.044(3) -0.034(2) -0.0112(19) 0.014(2)
C33 0.0183(17) 0.027(2) 0.0227(18) -0.0063(16) -0.0054(14) 0.0034(16)
C34 0.062(3) 0.038(3) 0.033(2) -0.012(2) 0.013(2) -0.015(3)
C35 0.056(3) 0.044(3) 0.055(3) -0.009(3) 0.016(3) -0.017(3)
C36 0.077(4) 0.034(3) 0.032(2) -0.005(2) -0.008(2) 0.018(3)
C37 0.078(4) 0.043(3) 0.037(3) -0.010(2) -0.020(3) 0.018(3)
C38 0.077(4) 0.034(3) 0.028(2) 0.008(2) -0.012(2) -0.012(3)
C39 0.052(3) 0.050(3) 0.046(3) 0.009(2) -0.016(2) -0.008(3)
C40 0.094(5) 0.056(4) 0.042(3) -0.008(3) -0.018(3) -0.027(4)
C41 0.072(4) 0.054(4) 0.058(3) -0.017(3) 0.001(3) 0.004(3)
C42 0.060(4) 0.057(4) 0.049(3) -0.007(3) 0.008(3) -0.010(3)
C43 0.109(6) 0.078(5) 0.061(4) -0.041(4) -0.035(4) 0.036(4)
Dy1 0.01291(9) 0.02571(11) 0.02412(10) -0.01398(7) -0.00367(7) 0.00360(7)
Dy2 0.01399(9) 0.01840(10) 0.02645(10) -0.00772(7) -0.00400(7) 0.00498(7)
N1 0.051(3) 0.035(2) 0.042(2) -0.0070(18) 0.008(2) 0.003(2)
N2 0.066(3) 0.054(3) 0.052(3) -0.011(2) 0.011(2) -0.015(3)
O1 0.0204(13) 0.0305(16) 0.0308(15) -0.0095(12) -0.0051(11) 0.0069(12)
O2 0.0196(13) 0.0316(16) 0.0280(14) -0.0065(12) -0.0056(11) 0.0095(12)
O3 0.0304(15) 0.0305(17) 0.0401(16) -0.0142(13) -0.0146(13) 0.0061(13)
O4 0.0251(14) 0.0242(15) 0.0433(17) -0.0103(13) -0.0087(13) 0.0049(12)
O5 0.0221(13) 0.0242(15) 0.0289(14) -0.0101(12) -0.0043(11) 0.0045(12)
O6 0.0247(14) 0.0276(16) 0.0271(14) -0.0130(12) -0.0090(11) 0.0077(12)
O7 0.0181(13) 0.0308(16) 0.0343(15) -0.0155(13) -0.0056(11) 0.0057(12)
O8 0.0203(13) 0.0336(17) 0.0303(15) -0.0088(12) -0.0061(11) 0.0051(12)
O9 0.0191(13) 0.0297(16) 0.0295(14) -0.0095(12) -0.0031(11) 0.0037(12)
O10 0.0185(13) 0.0253(15) 0.0394(16) -0.0136(13) -0.0053(12) 0.0066(12)
O11 0.0213(15) 0.117(4) 0.0279(17) -0.0259(19) -0.0055(13) 0.0068(19)
O12 0.0338(18) 0.045(2) 0.085(3) -0.043(2) -0.0312(18) 0.0219(17)
O13 0.066(2) 0.045(2) 0.0399(18) -0.0243(16) 0.0238(17) -0.0286(19)
O14 0.052(2) 0.052(2) 0.0328(17) -0.0108(15) 0.0129(15) -0.0222(18)

loop_
_atom_type_symbol
_atom_type_description
_atom_type_scat_dispersion_real
_atom_type_scat_dispersion_imag
_atom_type_scat_source
C C 0.0033 0.0016 'International Tables Vol C Tables 4.2.6.8 and 6.1.1.4'
H H 0.0000 0.0000 'International Tables Vol C Tables 4.2.6.8 and 6.1.1.4'
N N 0.0061 0.0033 'International Tables Vol C Tables 4.2.6.8 and 6.1.1.4'
O O 0.0106 0.0060 'International Tables Vol C Tables 4.2.6.8 and 6.1.1.4'
Dy Dy -0.1892 4.4098 'International Tables Vol C Tables 4.2.6.8 and 6.1.1.4'

loop_
_geom_angle_atom_site_label_1
_geom_angle_atom_site_label_2
_geom_angle_atom_site_label_3
_geom_angle
_geom_angle_site_symmetry_1
_geom_angle_site_symmetry_3
O1 C1 O2 121.0(3) . .
O1 C1 C2 120.0(3) . .
O2 C1 C2 118.9(3) . .
O1 C1 Dy2 62.8(2) . 2_477
O2 C1 Dy2 59.42(18) . 2_477
C2 C1 Dy2 167.3(3) . 2_477
C5 C2 C3 119.1(3) . .
C5 C2 C1 120.9(3) . .
C3 C2 C1 119.9(3) . .
C4 C3 C2 120.5(4) . .
C4 C3 H3 119.8 . .
C2 C3 H3 119.8 . .
C3 C4 C7 121.1(4) . .
C3 C4 H4 119.5 . .
C7 C4 H4 119.5 . .
C2 C5 C6 120.0(4) . .
C2 C5 H5 120.0 . .
C6 C5 H5 120.0 . .
C7 C6 C5 120.8(4) . .
C7 C6 H6 119.6 . .
C5 C6 H6 119.6 . .
C4 C7 C6 118.4(3) . .
C4 C7 C8 121.2(3) . .
C6 C7 C8 120.3(3) . .
C9 C8 C13 118.9(3) . .
C9 C8 C7 118.6(3) . .
C13 C8 C7 122.3(3) . .
C8 C9 C10 121.3(4) . .
C8 C9 H9 119.3 . .
C10 C9 H9 119.3 . .
C15 C10 C9 119.5(4) . .
C15 C10 C11 121.7(3) . .
C9 C10 C11 118.5(3) . .
O5 C11 O6 119.6(4) . .
O5 C11 C10 120.0(4) . .
O6 C11 C10 120.4(4) . .
O5 C11 Dy1 59.3(2) . .
O6 C11 Dy1 60.3(2) . .
C10 C11 Dy1 178.5(3) . .
O4 C12 O3 121.5(4) . .
O4 C12 C13 119.4(4) . .
O3 C12 C13 119.1(4) . .
O4 C12 Dy2 57.3(2) . 2_577
O3 C12 Dy2 64.2(2) . 2_577
C13 C12 Dy2 174.3(3) . 2_577
C8 C13 C14 119.7(4) . .
C8 C13 C12 122.3(3) . .
C14 C13 C12 117.7(4) . .
C15 C14 C13 122.1(4) . .
C15 C14 H14 118.9 . .
C13 C14 H14 118.9 . .
C14 C15 C10 118.3(3) . .
C14 C15 C16 118.0(3) . 2_667
C10 C15 C16 123.5(3) . 2_667
C17 C16 C19 118.8(3) . .
C17 C16 C15 121.4(4) . 2_667
C19 C16 C15 119.3(3) . 2_667
C16 C17 C18 120.7(4) . .
C16 C17 H17 119.7 . .
C18 C17 H17 119.7 . .
C17 C18 C21 120.0(4) . .
C17 C18 H18 120.0 . .
C21 C18 H18 120.0 . .
C20 C19 C16 120.9(4) . .
C20 C19 H19 119.6 . .
C16 C19 H19 119.6 . .
C19 C20 C21 120.1(4) . .
C19 C20 H20 119.9 . .
C21 C20 H20 119.9 . .
C20 C21 C18 119.3(3) . .
C20 C21 C22 119.5(4) . .
C18 C21 C22 121.1(4) . .
O7 C22 O8 124.3(4) . .
O7 C22 C21 118.4(4) . .
O8 C22 C21 117.2(3) . .
O9 C23 O10 125.8(3) . .
O9 C23 C24 116.5(4) . .
O10 C23 C24 117.7(3) . .
C27 C24 C25 119.6(3) . .
C27 C24 C23 121.2(3) . .
C25 C24 C23 119.2(4) . .
C26 C25 C24 120.0(4) . .
C26 C25 H25 120.0 . .
C24 C25 H25 120.0 . .
C25 C26 C29 120.5(4) . .
C25 C26 H26 119.8 . .
C29 C26 H26 119.8 . .
C28 C27 C24 120.1(4) . .
C28 C27 H27 119.9 . .
C24 C27 H27 119.9 . .
C27 C28 C29 121.1(4) . .
C27 C28 H28 119.5 . .
C29 C28 H28 119.5 . .
C26 C29 C28 118.8(3) . .
C26 C29 C30 119.1(3) . .
C28 C29 C30 122.1(4) . .
C31 C30 C33 117.7(3) . 2_766
C31 C30 C29 123.2(3) . .
C33 C30 C29 119.1(3) 2_766 .
C33 C31 C30 120.6(4) . .
C33 C31 C32 116.8(4) . .
C30 C31 C32 122.6(3) . .
O12 C32 O11 124.9(5) . .
O12 C32 C31 119.0(5) . .
O11 C32 C31 116.0(5) . .
C31 C33 C30 121.7(4) . 2_766
C31 C33 H33 119.2 . .
C30 C33 H33 119.2 2_766 .
O13 C34 N1 123.3(5) . .
O13 C34 C38 130.2(5) . .
N1 C34 C38 106.5(4) . .
N1 C35 H35A 109.5 . .
N1 C35 H35B 109.5 . .
H35A C35 H35B 109.5 . .
N1 C35 H35C 109.5 . .
H35A C35 H35C 109.5 . .
H35B C35 H35C 109.5 . .
N1 C36 C37 101.6(4) . .
N1 C36 H36A 111.4 . .
C37 C36 H36A 111.4 . .
N1 C36 H36B 111.4 . .
C37 C36 H36B 111.4 . .
H36A C36 H36B 109.3 . .
C38 C37 C36 104.5(5) . .
C38 C37 H37A 110.8 . .
C36 C37 H37A 110.8 . .
C38 C37 H37B 110.8 . .
C36 C37 H37B 110.8 . .
H37A C37 H37B 108.9 . .
C34 C38 C37 106.8(5) . .
C34 C38 H38A 110.4 . .
C37 C38 H38A 110.4 . .
C34 C38 H38B 110.4 . .
C37 C38 H38B 110.4 . .
H38A C38 H38B 108.6 . .
O14 C39 N2 117.5(4) . .
O14 C39 C40 135.7(5) . .
N2 C39 C40 106.8(4) . .
C41 C40 C39 102.8(4) . .
C41 C40 H40A 111.2 . .
C39 C40 H40A 111.2 . .
C41 C40 H40B 111.2 . .
C39 C40 H40B 111.2 . .
H40A C40 H40B 109.1 . .
C40 C41 C42 103.5(5) . .
C40 C41 H41A 111.1 . .
C42 C41 H41A 111.1 . .
C40 C41 H41B 111.1 . .
C42 C41 H41B 111.1 . .
H41A C41 H41B 109.0 . .
N2 C42 C41 103.9(5) . .
N2 C42 H42A 111.0 . .
C41 C42 H42A 111.0 . .
N2 C42 H42B 111.0 . .
C41 C42 H42B 111.0 . .
H42A C42 H42B 109.0 . .
N2 C43 H43A 109.5 . .
N2 C43 H43B 109.5 . .
H43A C43 H43B 109.5 . .
N2 C43 H43C 109.5 . .
H43A C43 H43C 109.5 . .
H43B C43 H43C 109.5 . .
O13 Dy1 O11 81.59(15) . 1_455
O13 Dy1 O7 111.45(12) . 2_567
O11 Dy1 O7 73.58(10) 1_455 2_567
O13 Dy1 O8 85.74(13) . .
O11 Dy1 O8 147.48(10) 1_455 .
O7 Dy1 O8 138.85(10) 2_567 .
O13 Dy1 O9 86.43(11) . .
O11 Dy1 O9 75.46(11) 1_455 .
O7 Dy1 O9 141.08(10) 2_567 .
O8 Dy1 O9 73.95(10) . .
O13 Dy1 O5 76.31(11) . 2_567
O11 Dy1 O5 129.38(12) 1_455 2_567
O7 Dy1 O5 73.27(10) 2_567 2_567
O8 Dy1 O5 75.31(10) . 2_567
O9 Dy1 O5 145.65(9) . 2_567
O13 Dy1 O5 146.76(12) . .
O11 Dy1 O5 130.39(12) 1_455 .
O7 Dy1 O5 76.00(9) 2_567 .
O8 Dy1 O5 70.77(9) . .
O9 Dy1 O5 108.20(10) . .
O5 Dy1 O5 75.20(11) 2_567 .
O13 Dy1 O6 159.09(11) . .
O11 Dy1 O6 84.60(13) 1_455 .
O7 Dy1 O6 79.23(10) 2_567 .
O8 Dy1 O6 97.82(10) . .
O9 Dy1 O6 74.92(9) . .
O5 Dy1 O6 124.56(9) 2_567 .
O5 Dy1 O6 51.61(9) . .
O13 Dy1 C11 168.98(13) . .
O11 Dy1 C11 108.36(13) 1_455 .
O7 Dy1 C11 76.71(10) 2_567 .
O8 Dy1 C11 83.28(10) . .
O9 Dy1 C11 91.44(11) . .
O5 Dy1 C11 99.89(11) 2_567 .
O5 Dy1 C11 25.57(10) . .
O6 Dy1 C11 26.05(10) . .
O13 Dy1 Dy1 113.26(9) . 2_567
O11 Dy1 Dy1 144.04(7) 1_455 2_567
O7 Dy1 Dy1 70.51(7) 2_567 2_567
O8 Dy1 Dy1 68.35(7) . 2_567
O9 Dy1 Dy1 135.24(7) . 2_567
O5 Dy1 Dy1 38.68(7) 2_567 2_567
O5 Dy1 Dy1 36.53(7) . 2_567
O6 Dy1 Dy1 87.01(6) . 2_567
C11 Dy1 Dy1 61.49(8) . 2_567
O12 Dy2 O14 79.68(14) 1_455 .
O12 Dy2 O10 76.86(10) 1_455 .
O14 Dy2 O10 77.60(12) . .
O12 Dy2 O4 158.19(11) 1_455 2_577
O14 Dy2 O4 92.16(11) . 2_577
O10 Dy2 O4 81.66(10) . 2_577
O12 Dy2 O2 109.65(12) 1_455 2_477
O14 Dy2 O2 136.59(11) . 2_477
O10 Dy2 O2 145.39(10) . 2_477
O4 Dy2 O2 90.23(10) 2_577 2_477
O12 Dy2 O6 97.68(12) 1_455 .
O14 Dy2 O6 150.60(11) . .
O10 Dy2 O6 73.32(10) . .
O4 Dy2 O6 79.52(10) 2_577 .
O2 Dy2 O6 72.12(9) 2_477 .
O12 Dy2 O1 76.02(10) 1_455 2_477
O14 Dy2 O1 89.47(12) . 2_477
O10 Dy2 O1 151.62(9) . 2_477
O4 Dy2 O1 124.48(10) 2_577 2_477
O2 Dy2 O1 54.77(9) 2_477 2_477
O6 Dy2 O1 118.56(10) . 2_477
O12 Dy2 O3 138.59(12) 1_455 2_577
O14 Dy2 O3 71.23(11) . 2_577
O10 Dy2 O3 122.71(10) . 2_577
O4 Dy2 O3 53.64(9) 2_577 2_577
O2 Dy2 O3 75.70(10) 2_477 2_577
O6 Dy2 O3 122.04(10) . 2_577
O1 Dy2 O3 74.91(10) 2_477 2_577
O12 Dy2 C1 95.50(12) 1_455 2_477
O14 Dy2 C1 112.09(13) . 2_477
O10 Dy2 C1 166.70(12) . 2_477
O4 Dy2 C1 106.31(11) 2_577 2_477
O2 Dy2 C1 27.69(10) 2_477 2_477
O6 Dy2 C1 97.31(11) . 2_477
O1 Dy2 C1 27.43(10) 2_477 2_477
O3 Dy2 C1 70.14(11) 2_577 2_477
O12 Dy2 C12 160.91(15) 1_455 2_577
O14 Dy2 C12 81.69(12) . 2_577
O10 Dy2 C12 103.16(11) . 2_577
O4 Dy2 C12 26.62(11) 2_577 2_577
O2 Dy2 C12 81.43(11) 2_477 2_577
O6 Dy2 C12 100.59(11) . 2_577
O1 Dy2 C12 99.75(11) 2_477 2_577
O3 Dy2 C12 27.04(11) 2_577 2_577
C1 Dy2 C12 87.64(12) 2_477 2_577
C34 N1 C36 116.5(5) . .
C34 N1 C35 122.6(4) . .
C36 N1 C35 120.9(4) . .
C39 N2 C42 112.2(5) . .
C39 N2 C43 131.7(5) . .
C42 N2 C43 115.5(5) . .
C1 O1 Dy2 89.7(2) . 2_477
C1 O2 Dy2 92.9(2) . 2_477
C12 O3 Dy2 88.7(2) . 2_577
C12 O4 Dy2 96.0(3) . 2_577
C11 O5 Dy1 154.8(3) . 2_567
C11 O5 Dy1 95.1(2) . .
Dy1 O5 Dy1 104.80(11) 2_567 .
C11 O6 Dy2 148.4(3) . .
C11 O6 Dy1 93.6(2) . .
Dy2 O6 Dy1 117.95(11) . .
C22 O7 Dy1 136.7(3) . 2_567
C22 O8 Dy1 140.0(2) . .
C23 O9 Dy1 142.1(3) . .
C23 O10 Dy2 130.4(2) . .
C32 O11 Dy1 132.1(3) . 1_655
C32 O12 Dy2 130.0(4) . 1_655
C34 O13 Dy1 157.8(3) . .
C39 O14 Dy2 131.5(3) . .

loop_
_geom_bond_atom_site_label_1
_geom_bond_atom_site_label_2
_geom_bond_distance
_geom_bond_site_symmetry_2
C1 O1 1.264(5) .
C1 O2 1.277(5) .
C1 C2 1.502(5) .
C1 Dy2 2.745(4) 2_477
C2 C5 1.381(5) .
C2 C3 1.398(5) .
C3 C4 1.377(5) .
C3 H3 0.9500 .
C4 C7 1.387(5) .
C4 H4 0.9500 .
C5 C6 1.399(5) .
C5 H5 0.9500 .
C6 C7 1.390(5) .
C6 H6 0.9500 .
C7 C8 1.497(5) .
C8 C9 1.389(5) .
C8 C13 1.394(5) .
C9 C10 1.417(5) .
C9 H9 0.9500 .
C10 C15 1.400(5) .
C10 C11 1.494(5) .
C11 O5 1.251(5) .
C11 O6 1.270(5) .
C11 Dy1 2.887(4) .
C12 O4 1.256(5) .
C12 O3 1.268(5) .
C12 C13 1.516(6) .
C12 Dy2 2.787(4) 2_577
C13 C14 1.397(5) .
C14 C15 1.394(5) .
C14 H14 0.9500 .
C15 C16 1.505(5) 2_667
C16 C17 1.386(5) .
C16 C19 1.400(6) .
C17 C18 1.390(5) .
C17 H17 0.9500 .
C18 C21 1.402(5) .
C18 H18 0.9500 .
C19 C20 1.384(5) .
C19 H19 0.9500 .
C20 C21 1.390(6) .
C20 H20 0.9500 .
C21 C22 1.498(5) .
C22 O7 1.260(5) .
C22 O8 1.271(5) .
C23 O9 1.260(5) .
C23 O10 1.266(5) .
C23 C24 1.500(5) .
C24 C27 1.394(6) .
C24 C25 1.407(5) .
C25 C26 1.396(5) .
C25 H25 0.9500 .
C26 C29 1.396(6) .
C26 H26 0.9500 .
C27 C28 1.382(5) .
C27 H27 0.9500 .
C28 C29 1.409(5) .
C28 H28 0.9500 .
C29 C30 1.499(5) .
C30 C31 1.395(5) .
C30 C33 1.407(5) 2_766
C31 C33 1.390(5) .
C31 C32 1.493(6) .
C32 O12 1.209(7) .
C32 O11 1.296(6) .
C33 H33 0.9500 .
C34 O13 1.227(6) .
C34 N1 1.330(7) .
C34 C38 1.450(7) .
C35 N1 1.528(7) .
C35 H35A 0.9800 .
C35 H35B 0.9800 .
C35 H35C 0.9800 .
C36 N1 1.404(6) .
C36 C37 1.523(8) .
C36 H36A 0.9900 .
C36 H36B 0.9900 .
C37 C38 1.479(7) .
C37 H37A 0.9900 .
C37 H37B 0.9900 .
C38 H38A 0.9900 .
C38 H38B 0.9900 .
C39 O14 1.320(6) .
C39 N2 1.359(7) .
C39 C40 1.5415(10) .
C40 C41 1.494(8) .
C40 H40A 0.9900 .
C40 H40B 0.9900 .
C41 C42 1.514(8) .
C41 H41A 0.9900 .
C41 H41B 0.9900 .
C42 N2 1.460(7) .
C42 H42A 0.9900 .
C42 H42B 0.9900 .
C43 N2 1.615(8) .
C43 H43A 0.9800 .
C43 H43B 0.9800 .
C43 H43C 0.9800 .
Dy1 O13 2.273(3) .
Dy1 O11 2.275(3) 1_455
Dy1 O7 2.301(3) 2_567
Dy1 O8 2.304(3) .
Dy1 O9 2.333(3) .
Dy1 O5 2.373(3) 2_567
Dy1 O5 2.492(3) .
Dy1 O6 2.513(3) .
Dy1 Dy1 3.8548(5) 2_567
Dy2 O12 2.324(3) 1_455
Dy2 O14 2.340(3) .
Dy2 O10 2.345(3) .
Dy2 O4 2.360(3) 2_577
Dy2 O2 2.366(3) 2_477
Dy2 O6 2.380(3) .
Dy2 O1 2.442(3) 2_477
Dy2 O3 2.511(3) 2_577

loop_
_geom_torsion_atom_site_label_1
_geom_torsion_atom_site_label_2
_geom_torsion_atom_site_label_3
_geom_torsion_atom_site_label_4
_geom_torsion
_geom_torsion_site_symmetry_1
_geom_torsion_site_symmetry_4
O1 C1 C2 C5 -1.2(6) . .
O2 C1 C2 C5 -179.8(4) . .
Dy2 C1 C2 C5 -100.8(13) 2_477 .
O1 C1 C2 C3 175.2(4) . .
O2 C1 C2 C3 -3.3(6) . .
Dy2 C1 C2 C3 75.7(14) 2_477 .
C5 C2 C3 C4 2.8(6) . .
C1 C2 C3 C4 -173.7(4) . .
C2 C3 C4 C7 -1.0(7) . .
C3 C2 C5 C6 -1.2(6) . .
C1 C2 C5 C6 175.2(4) . .
C2 C5 C6 C7 -2.2(6) . .
C3 C4 C7 C6 -2.4(6) . .
C3 C4 C7 C8 175.5(4) . .
C5 C6 C7 C4 4.0(6) . .
C5 C6 C7 C8 -174.0(4) . .
C4 C7 C8 C9 -48.0(6) . .
C6 C7 C8 C9 129.9(4) . .
C4 C7 C8 C13 136.2(4) . .
C6 C7 C8 C13 -45.9(6) . .
C13 C8 C9 C10 2.4(6) . .
C7 C8 C9 C10 -173.6(4) . .
C8 C9 C10 C15 0.8(6) . .
C8 C9 C10 C11 175.1(4) . .
C15 C10 C11 O5 64.0(5) . .
C9 C10 C11 O5 -110.1(4) . .
C15 C10 C11 O6 -116.5(4) . .
C9 C10 C11 O6 69.3(5) . .
C9 C8 C13 C14 -3.9(6) . .
C7 C8 C13 C14 172.0(4) . .
C9 C8 C13 C12 169.3(4) . .
C7 C8 C13 C12 -14.8(6) . .
O4 C12 C13 C8 -25.5(6) . .
O3 C12 C13 C8 156.4(4) . .
O4 C12 C13 C14 147.8(4) . .
O3 C12 C13 C14 -30.3(6) . .
C8 C13 C14 C15 2.1(6) . .
C12 C13 C14 C15 -171.4(4) . .
C13 C14 C15 C10 1.2(6) . .
C13 C14 C15 C16 177.2(4) . 2_667
C9 C10 C15 C14 -2.6(6) . .
C11 C10 C15 C14 -176.7(4) . .
C9 C10 C15 C16 -178.4(4) . 2_667
C11 C10 C15 C16 7.6(6) . 2_667
C19 C16 C17 C18 4.8(6) . .
C15 C16 C17 C18 -167.4(4) 2_667 .
C16 C17 C18 C21 -1.0(7) . .
C17 C16 C19 C20 -4.2(7) . .
C15 C16 C19 C20 168.1(4) 2_667 .
C16 C19 C20 C21 -0.1(7) . .
C19 C20 C21 C18 3.9(7) . .
C19 C20 C21 C22 -171.9(4) . .
C17 C18 C21 C20 -3.4(6) . .
C17 C18 C21 C22 172.3(4) . .
C20 C21 C22 O7 -174.7(4) . .
C18 C21 C22 O7 9.6(6) . .
C20 C21 C22 O8 8.5(6) . .
C18 C21 C22 O8 -167.2(4) . .
O9 C23 C24 C27 -164.1(4) . .
O10 C23 C24 C27 17.4(5) . .
O9 C23 C24 C25 17.1(5) . .
O10 C23 C24 C25 -161.4(4) . .
C27 C24 C25 C26 -0.2(6) . .
C23 C24 C25 C26 178.7(4) . .
C24 C25 C26 C29 1.1(6) . .
C25 C24 C27 C28 -0.6(6) . .
C23 C24 C27 C28 -179.4(3) . .
C24 C27 C28 C29 0.5(6) . .
C25 C26 C29 C28 -1.2(6) . .
C25 C26 C29 C30 179.1(4) . .
C27 C28 C29 C26 0.4(6) . .
C27 C28 C29 C30 -179.9(3) . .
C26 C29 C30 C31 -143.0(4) . .
C28 C29 C30 C31 37.4(6) . .
C26 C29 C30 C33 37.3(5) . 2_766
C28 C29 C30 C33 -142.3(4) . 2_766
C33 C30 C31 C33 -1.0(6) 2_766 .
C29 C30 C31 C33 179.3(4) . .
C33 C30 C31 C32 -178.4(4) 2_766 .
C29 C30 C31 C32 1.9(6) . .
C33 C31 C32 O12 69.3(5) . .
C30 C31 C32 O12 -113.1(5) . .
C33 C31 C32 O11 -107.6(4) . .
C30 C31 C32 O11 69.9(5) . .
C30 C31 C33 C30 1.0(7) . 2_766
C32 C31 C33 C30 178.6(4) . 2_766
N1 C36 C37 C38 19.6(5) . .
O13 C34 C38 C37 -170.2(5) . .
N1 C34 C38 C37 9.3(6) . .
C36 C37 C38 C34 -18.1(5) . .
O14 C39 C40 C41 157.5(6) . .
N2 C39 C40 C41 -23.9(6) . .
C39 C40 C41 C42 32.2(6) . .
C40 C41 C42 N2 -29.5(6) . .
O13 C34 N1 C36 -176.0(5) . .
C38 C34 N1 C36 4.5(6) . .
O13 C34 N1 C35 2.9(8) . .
C38 C34 N1 C35 -176.7(4) . .
C37 C36 N1 C34 -15.5(6) . .
C37 C36 N1 C35 165.6(4) . .
O14 C39 N2 C42 -175.7(5) . .
C40 C39 N2 C42 5.4(7) . .
O14 C39 N2 C43 13.7(9) . .
C40 C39 N2 C43 -165.2(6) . .
C41 C42 N2 C39 15.1(7) . .
C41 C42 N2 C43 -172.6(5) . .
O2 C1 O1 Dy2 12.6(4) . 2_477
C2 C1 O1 Dy2 -165.9(4) . 2_477
O1 C1 O2 Dy2 -13.0(4) . 2_477
C2 C1 O2 Dy2 165.5(3) . 2_477
O4 C12 O3 Dy2 -3.3(4) . 2_577
C13 C12 O3 Dy2 174.8(3) . 2_577
O3 C12 O4 Dy2 3.5(4) . 2_577
C13 C12 O4 Dy2 -174.5(3) . 2_577
O6 C11 O5 Dy1 -140.4(5) . 2_567
C10 C11 O5 Dy1 39.0(8) . 2_567
Dy1 C11 O5 Dy1 -142.5(6) . 2_567
O6 C11 O5 Dy1 2.1(4) . .
C10 C11 O5 Dy1 -178.5(3) . .
O5 C11 O6 Dy2 174.7(3) . .
C10 C11 O6 Dy2 -4.8(7) . .
Dy1 C11 O6 Dy2 176.7(5) . .
O5 C11 O6 Dy1 -2.1(4) . .
C10 C11 O6 Dy1 178.5(3) . .
O8 C22 O7 Dy1 1.7(7) . 2_567
C21 C22 O7 Dy1 -174.9(3) . 2_567
O7 C22 O8 Dy1 -3.6(7) . .
C21 C22 O8 Dy1 173.0(3) . .
O10 C23 O9 Dy1 -40.2(6) . .
C24 C23 O9 Dy1 141.5(3) . .
O9 C23 O10 Dy2 -13.4(6) . .
C24 C23 O10 Dy2 164.9(2) . .
O12 C32 O11 Dy1 -69.0(6) . 1_655
C31 C32 O11 Dy1 107.7(4) . 1_655
O11 C32 O12 Dy2 2.8(7) . 1_655
C31 C32 O12 Dy2 -173.8(2) . 1_655
N1 C34 O13 Dy1 89.4(12) . .
C38 C34 O13 Dy1 -91.1(11) . .
N2 C39 O14 Dy2 -151.5(4) . .
C40 C39 O14 Dy2 27.0(9) . .
